data_7720723
loop_
_publ_author_name
'R.-Galindo, Jordi'
'Oviedo-Ortiz, Sebastian'
'Arenaza-Corona, Antonino'
'Ruiz-Martinez, Adrian'
'Serrano-Garc\'ia, Juan Sebasti\'an'
'Hernandez Ortega, Simon'
'Flores-Alamo, Marcos'
'Hollis, T. Keith'
'Morales-Morales, David'

_publ_section_title
;
 Novel non-symmetric POCOP-Ni(II) pincer complexes derived from
 2,4-dihydroxybenzaldehyde
;
_journal_name_full 'Dalton Transactions'
_journal_paper_doi 10.1039/D6DT00442C
_journal_year 2026
_chemical_formula_sum 'C38 H62 Cl Ni O6 P3'
_chemical_formula_weight 801.94
_space_group_IT_number 14
_space_group_name_Hall '-P 2yn'
_space_group_name_H-M_alt 'P 1 21/n 1'
_symmetry_cell_setting monoclinic
_symmetry_Int_Tables_number 14
_symmetry_space_group_name_Hall '-P 2yn'
_symmetry_space_group_name_H-M 'P 1 21/n 1'
_atom_sites_solution_hydrogens geom
_audit_conform_dict_location ftp://ftp.iucr.org/pub/cif_core.dic
_audit_conform_dict_name cif_core.dic
_audit_conform_dict_version 2.4.5
_audit_creation_date 2026-02-06T17:31:29-00:00
_audit_creation_method 'WinGX routine CIF_UPDATE'
_audit_update_record
;
2026-02-07 deposited with the CCDC.	2026-03-18 downloaded from the CCDC.
;
_cell_angle_alpha 90
_cell_angle_beta 92.733(8)
_cell_angle_gamma 90
_cell_formula_units_Z 4
_cell_length_a 9.5362(7)
_cell_length_b 22.0209(13)
_cell_length_c 21.058(2)
_cell_measurement_reflns_used 4336
_cell_measurement_temperature 130(2)
_cell_measurement_theta_max 29.4576
_cell_measurement_theta_min 3.525
_cell_volume 4417.1(6)
_computing_cell_refinement
;
        CrysAlisPro, Agilent Technologies,
        Version 1.171.36.32 (release 02-08-2013 CrysAlis171 .NET)
        (compiled Aug  2 2013,16:46:58)
;
_computing_data_collection
;
        CrysAlisPro, Agilent Technologies,
        Version 1.171.36.32 (release 02-08-2013 CrysAlis171 .NET)
        (compiled Aug  2 2013,16:46:58)
;
_computing_data_reduction
;
        CrysAlisPro, Agilent Technologies,
        Version 1.171.36.32 (release 02-08-2013 CrysAlis171 .NET)
        (compiled Aug  2 2013,16:46:58)
;
_computing_molecular_graphics
;
          'Ortep-3 for Windows (Farrugia, 1997)'
      L. J. Farrugia, J. Appl. Crystallogr., 1997, 30, 565.
;
_computing_publication_material
;	
        L. J. Farrugia, WinGX and ORTEP for Windows: an update, 
	J. Appl. Cryst. 45 (2012)  849-854.   
;
_computing_structure_refinement
;
      'SHELXS-2018 (Sheldrick, 2015)'
      Sheldrick, G. M. (2015). Acta Cryst. C71, 3--8.
;
_computing_structure_solution
;
      'SHELXS-2018 (Sheldrick, 2015)'
      Sheldrick, G. M. (2015). Acta Cryst. A71, 3--8.
;
_diffrn_ambient_temperature 130(2)
_diffrn_detector_area_resol_mean 10.4685
_diffrn_measured_fraction_theta_full 0.997
_diffrn_measured_fraction_theta_max 0.857
_diffrn_measurement_device_type 'Xcalibur, Atlas, Gemini'
_diffrn_measurement_method '\w scans'
_diffrn_orient_matrix_UB_11 0.0651423
_diffrn_orient_matrix_UB_12 -0.0067182
_diffrn_orient_matrix_UB_13 0.0161076
_diffrn_orient_matrix_UB_21 -0.015425
_diffrn_orient_matrix_UB_22 0.020995
_diffrn_orient_matrix_UB_23 0.0242741
_diffrn_orient_matrix_UB_31 -0.0325886
_diffrn_orient_matrix_UB_32 -0.0234399
_diffrn_orient_matrix_UB_33 0.0170606
_diffrn_radiation_monochromator graphite
_diffrn_radiation_type MoK\a
_diffrn_radiation_wavelength 0.71073
_diffrn_reflns_av_R_equivalents 0.0305
_diffrn_reflns_av_unetI/netI 0.0512
_diffrn_reflns_Laue_measured_fraction_full 0.997
_diffrn_reflns_Laue_measured_fraction_max 0.857
_diffrn_reflns_limit_h_max 10
_diffrn_reflns_limit_h_min -13
_diffrn_reflns_limit_k_max 29
_diffrn_reflns_limit_k_min -28
_diffrn_reflns_limit_l_max 28
_diffrn_reflns_limit_l_min -23
_diffrn_reflns_number 23834
_diffrn_reflns_point_group_measured_fraction_full 0.997
_diffrn_reflns_point_group_measured_fraction_max 0.857
_diffrn_reflns_theta_full 25.242
_diffrn_reflns_theta_max 29.458
_diffrn_reflns_theta_min 3.525
_exptl_absorpt_coefficient_mu 0.647
_exptl_absorpt_correction_T_max 0.898
_exptl_absorpt_correction_T_min 0.757
_exptl_absorpt_correction_type analytical
_exptl_absorpt_process_details
;
        CrysAlisPro, Agilent Technologies,
        Version 1.171.36.32 (release 02-08-2013 CrysAlis171 .NET)
        (compiled Aug  2 2013,16:46:58)
        Analytical numeric absorption correction using a multifaceted crystal
                        model based on expressions derived by R.C. Clark & J.S.
        (Clark, R. C. & Reid, J. S. (1995). Acta Cryst. A51, 887-897)
;
_exptl_crystal_colour yellow
_exptl_crystal_density_diffrn 1.206
_exptl_crystal_description prism
_exptl_crystal_F_000 1712
_exptl_crystal_size_max 0.49
_exptl_crystal_size_mid 0.44
_exptl_crystal_size_min 0.17
_refine_diff_density_max 0.562
_refine_diff_density_min -0.387
_refine_diff_density_rms 0.073
_refine_ls_extinction_method none
_refine_ls_goodness_of_fit_ref 1.134
_refine_ls_hydrogen_treatment constr
_refine_ls_matrix_type full
_refine_ls_number_parameters 462
_refine_ls_number_reflns 10499
_refine_ls_number_restraints 0
_refine_ls_restrained_S_all 1.134
_refine_ls_R_factor_all 0.065
_refine_ls_R_factor_gt 0.0492
_refine_ls_shift/su_max 0.002
_refine_ls_shift/su_mean 0
_refine_ls_structure_factor_coef Fsqd
_refine_ls_weighting_details 'w=1/[\s^2^(Fo^2^)+(0.0147P)^2^+7.1273P] where P=(Fo^2^+2Fc^2^)/3'
_refine_ls_weighting_scheme calc
_refine_ls_wR_factor_gt 0.0969
_refine_ls_wR_factor_ref 0.1037
_reflns_Friedel_coverage 0
_reflns_number_gt 8599
_reflns_number_total 10499
_reflns_threshold_expression 'I > 2\s(I)'
_cod_data_source_file d6dt00442c2.cif
_cod_data_source_block 5b
_cod_original_sg_symbol_H-M 'P 21/n'
_cod_database_code 7720723
_shelx_estimated_absorpt_t_min 0.742
_shelx_estimated_absorpt_t_max 0.898

loop_
_symmetry_equiv_pos_as_xyz
'x, y, z'
'-x+1/2, y+1/2, -z+1/2'
'-x, -y, -z'
'x-1/2, -y-1/2, z-1/2'

loop_
_atom_site_label
_atom_site_type_symbol
_atom_site_fract_x
_atom_site_fract_y
_atom_site_fract_z
_atom_site_U_iso_or_equiv
_atom_site_adp_type
_atom_site_occupancy
_atom_site_site_symmetry_order
_atom_site_calc_flag
_atom_site_refinement_flags_posn
_atom_site_refinement_flags_adp
_atom_site_refinement_flags_occupancy
_atom_site_disorder_assembly
_atom_site_disorder_group
C1 C 0.8663(3) 0.84745(10) 0.55917(11) 0.0149(5) Uani 1 1 d . . . . .
C2 C 0.9120(3) 0.90147(11) 0.53289(12) 0.0188(5) Uani 1 1 d . . . . .
C3 C 0.8994(3) 0.95744(11) 0.56205(12) 0.0238(6) Uani 1 1 d . . . . .
H3 H 0.933714 0.993282 0.543046 0.029 Uiso 1 1 calc R U . . .
C4 C 0.8351(3) 0.95971(11) 0.62003(12) 0.0223(6) Uani 1 1 d . . . . .
H4 H 0.826761 0.997746 0.6408 0.027 Uiso 1 1 calc R U . . .
C5 C 0.7827(3) 0.90791(11) 0.64844(11) 0.0170(5) Uani 1 1 d . . . . .
C6 C 0.8037(3) 0.85273(10) 0.61779(11) 0.0154(5) Uani 1 1 d . . . . .
C7 C 0.7103(3) 0.91222(11) 0.71189(11) 0.0155(5) Uani 1 1 d . . . . .
H7 H 0.686284 0.869525 0.723355 0.019 Uiso 1 1 calc R U . . .
C8 C 0.8180(3) 0.93390(11) 0.76435(11) 0.0166(5) Uani 1 1 d . . . . .
C9 C 0.8618(3) 0.99415(11) 0.77664(12) 0.0199(5) Uani 1 1 d . . . . .
C10 C 0.9689(3) 1.00645(12) 0.82369(13) 0.0256(6) Uani 1 1 d . . . . .
H10 H 0.999895 1.047086 0.83006 0.031 Uiso 1 1 calc R U . . .
C11 C 1.0289(3) 0.96096(13) 0.86038(13) 0.0266(6) Uani 1 1 d . . . . .
H11 H 1.098318 0.970411 0.892737 0.032 Uiso 1 1 calc R U . . .
C12 C 0.9877(3) 0.90069(12) 0.84998(12) 0.0216(5) Uani 1 1 d . . . . .
C13 C 0.8836(3) 0.88829(11) 0.80154(12) 0.0186(5) Uani 1 1 d . . . . .
C14 C 1.0503(3) 0.85235(14) 0.88779(13) 0.0286(6) Uani 1 1 d . . . . .
H14 H 1.120125 0.86301 0.919531 0.034 Uiso 1 1 calc R U . . .
C15 C 0.4335(3) 0.92749(14) 0.63567(14) 0.0325(7) Uani 1 1 d . . . . .
C16 C 0.2809(3) 0.94956(16) 0.63931(18) 0.0443(9) Uani 1 1 d . . . . .
H16A H 0.280132 0.993485 0.646755 0.066 Uiso 1 1 calc R U . . .
H16B H 0.23649 0.928811 0.674305 0.066 Uiso 1 1 calc R U . . .
H16C H 0.228809 0.940421 0.5992 0.066 Uiso 1 1 calc R U . . .
C17 C 0.4925(4) 0.95632(19) 0.57622(15) 0.0518(10) Uani 1 1 d . . . . .
H17A H 0.427165 0.949336 0.539603 0.078 Uiso 1 1 calc R U . . .
H17B H 0.583509 0.937955 0.568127 0.078 Uiso 1 1 calc R U . . .
H17C H 0.504403 1.000084 0.582967 0.078 Uiso 1 1 calc R U . . .
C18 C 0.4335(4) 0.85768(16) 0.6296(2) 0.0524(11) Uani 1 1 d . . . . .
H18A H 0.384576 0.839888 0.664989 0.079 Uiso 1 1 calc R U . . .
H18B H 0.530494 0.842875 0.630602 0.079 Uiso 1 1 calc R U . . .
H18C H 0.385418 0.845931 0.589276 0.079 Uiso 1 1 calc R U . . .
C19 C 0.4511(3) 0.93829(17) 0.78186(15) 0.0387(8) Uani 1 1 d . . . . .
C20 C 0.3851(4) 0.8746(2) 0.7843(2) 0.0675(14) Uani 1 1 d . . . . .
H20A H 0.454888 0.844066 0.773504 0.101 Uiso 1 1 calc R U . . .
H20B H 0.304441 0.872311 0.753771 0.101 Uiso 1 1 calc R U . . .
H20C H 0.353904 0.866752 0.827234 0.101 Uiso 1 1 calc R U . . .
C21 C 0.5581(4) 0.9433(2) 0.83888(15) 0.0668(14) Uani 1 1 d . . . . .
H21A H 0.508863 0.940384 0.878566 0.1 Uiso 1 1 calc R U . . .
H21B H 0.606591 0.982512 0.837312 0.1 Uiso 1 1 calc R U . . .
H21C H 0.626741 0.910366 0.836986 0.1 Uiso 1 1 calc R U . . .
C22 C 0.3413(4) 0.98851(19) 0.78992(17) 0.0507(10) Uani 1 1 d . . . . .
H22A H 0.262982 0.982716 0.75865 0.076 Uiso 1 1 calc R U . . .
H22B H 0.384505 1.028249 0.783333 0.076 Uiso 1 1 calc R U . . .
H22C H 0.306385 0.986561 0.832894 0.076 Uiso 1 1 calc R U . . .
C23 C 0.9602(3) 0.70988(12) 0.66386(13) 0.0229(6) Uani 1 1 d . . . . .
C24 C 0.9071(3) 0.68849(13) 0.72753(13) 0.0303(7) Uani 1 1 d . . . . .
H24A H 0.987097 0.681858 0.757682 0.045 Uiso 1 1 calc R U . . .
H24B H 0.854956 0.650434 0.72132 0.045 Uiso 1 1 calc R U . . .
H24C H 0.845156 0.719486 0.744381 0.045 Uiso 1 1 calc R U . . .
C25 C 1.0612(3) 0.76400(13) 0.67506(14) 0.0275(6) Uani 1 1 d . . . . .
H25A H 1.012245 0.796892 0.696214 0.041 Uiso 1 1 calc R U . . .
H25B H 1.092949 0.778461 0.63415 0.041 Uiso 1 1 calc R U . . .
H25C H 1.14241 0.751028 0.70194 0.041 Uiso 1 1 calc R U . . .
C26 C 1.0408(3) 0.65871(13) 0.63194(15) 0.0337(7) Uani 1 1 d . . . . .
H26A H 1.123271 0.647564 0.659018 0.05 Uiso 1 1 calc R U . . .
H26B H 1.071143 0.67268 0.590589 0.05 Uiso 1 1 calc R U . . .
H26C H 0.979535 0.623267 0.625871 0.05 Uiso 1 1 calc R U . . .
C27 C 0.6554(3) 0.69065(11) 0.60510(13) 0.0221(6) Uani 1 1 d . . . . .
C28 C 0.6942(3) 0.62478(11) 0.58899(14) 0.0283(6) Uani 1 1 d . . . . .
H28A H 0.743882 0.606098 0.625825 0.042 Uiso 1 1 calc R U . . .
H28B H 0.754906 0.624563 0.55273 0.042 Uiso 1 1 calc R U . . .
H28C H 0.608465 0.601722 0.578153 0.042 Uiso 1 1 calc R U . . .
C29 C 0.5749(3) 0.69291(12) 0.66644(13) 0.0280(6) Uani 1 1 d . . . . .
H29A H 0.482821 0.67373 0.659074 0.042 Uiso 1 1 calc R U . . .
H29B H 0.56231 0.735301 0.679149 0.042 Uiso 1 1 calc R U . . .
H29C H 0.628115 0.671143 0.700273 0.042 Uiso 1 1 calc R U . . .
C30 C 0.5631(3) 0.71753(12) 0.54969(13) 0.0274(6) Uani 1 1 d . . . . .
H30A H 0.611884 0.713548 0.509977 0.041 Uiso 1 1 calc R U . . .
H30B H 0.545132 0.760553 0.558007 0.041 Uiso 1 1 calc R U . . .
H30C H 0.473753 0.69554 0.54594 0.041 Uiso 1 1 calc R U . . .
C31 C 0.8418(3) 0.84499(12) 0.37160(12) 0.0222(5) Uani 1 1 d . . . . .
C32 C 0.7039(3) 0.86682(16) 0.39944(15) 0.0372(8) Uani 1 1 d . . . . .
H32A H 0.635744 0.87676 0.364695 0.056 Uiso 1 1 calc R U . . .
H32B H 0.722406 0.903003 0.425606 0.056 Uiso 1 1 calc R U . . .
H32C H 0.665949 0.834567 0.425695 0.056 Uiso 1 1 calc R U . . .
C33 C 0.8117(4) 0.78617(14) 0.33428(14) 0.0350(7) Uani 1 1 d . . . . .
H33A H 0.781119 0.754584 0.363329 0.052 Uiso 1 1 calc R U . . .
H33B H 0.897273 0.772827 0.31435 0.052 Uiso 1 1 calc R U . . .
H33C H 0.73764 0.793555 0.301334 0.052 Uiso 1 1 calc R U . . .
C34 C 0.8974(3) 0.89366(13) 0.32729(13) 0.0289(6) Uani 1 1 d . . . . .
H34A H 0.8249 0.903599 0.294405 0.043 Uiso 1 1 calc R U . . .
H34B H 0.980995 0.878279 0.307206 0.043 Uiso 1 1 calc R U . . .
H34C H 0.922032 0.930218 0.351912 0.043 Uiso 1 1 calc R U . . .
C35 C 1.1484(3) 0.81749(12) 0.42271(12) 0.0215(5) Uani 1 1 d . . . . .
C36 C 1.2231(3) 0.87519(13) 0.40250(15) 0.0305(7) Uani 1 1 d . . . . .
H36A H 1.216582 0.906118 0.43569 0.046 Uiso 1 1 calc R U . . .
H36B H 1.178532 0.890367 0.362703 0.046 Uiso 1 1 calc R U . . .
H36C H 1.322005 0.866102 0.396129 0.046 Uiso 1 1 calc R U . . .
C37 C 1.2207(3) 0.79433(16) 0.48526(15) 0.0383(8) Uani 1 1 d . . . . .
H37A H 1.321879 0.790502 0.47994 0.057 Uiso 1 1 calc R U . . .
H37B H 1.181997 0.754612 0.495979 0.057 Uiso 1 1 calc R U . . .
H37C H 1.204235 0.823181 0.519541 0.057 Uiso 1 1 calc R U . . .
C38 C 1.1594(3) 0.76862(14) 0.37138(15) 0.0338(7) Uani 1 1 d . . . . .
H38A H 1.119381 0.784108 0.330821 0.051 Uiso 1 1 calc R U . . .
H38B H 1.107668 0.732364 0.383667 0.051 Uiso 1 1 calc R U . . .
H38C H 1.258324 0.758153 0.366817 0.051 Uiso 1 1 calc R U . . .
Cl1 Cl 0.90727(8) 0.68506(3) 0.46658(3) 0.02751(16) Uani 1 1 d . . . . .
Ni1 Ni 0.88664(4) 0.77229(2) 0.51737(2) 0.01626(8) Uani 1 1 d . . . . .
O1 O 0.76097(19) 0.79887(7) 0.64599(8) 0.0174(4) Uani 1 1 d . . . . .
O2 O 0.9741(2) 0.89888(8) 0.47439(8) 0.0214(4) Uani 1 1 d . . . . .
O3 O 0.8070(2) 1.04347(8) 0.74701(9) 0.0235(4) Uani 1 1 d . . . . .
H3A H 0.72755 1.03488 0.730478 0.035 Uiso 1 1 calc R U . . .
O4 O 1.0200(2) 0.79834(10) 0.88191(10) 0.0338(5) Uani 1 1 d . . . . .
O5 O 0.8422(2) 0.83023(8) 0.79077(9) 0.0244(4) Uani 1 1 d . . . . .
H5 H 0.88188 0.807358 0.818026 0.037 Uiso 1 1 calc R U . . .
O6 O 0.5640(2) 1.02140(8) 0.70059(10) 0.0273(4) Uani 1 1 d . . . . .
P1 P 0.81708(7) 0.73834(3) 0.60766(3) 0.01705(14) Uani 1 1 d . . . . .
P2 P 0.96276(7) 0.83017(3) 0.44233(3) 0.01563(13) Uani 1 1 d . . . . .
P3 P 0.54022(7) 0.95395(3) 0.70669(3) 0.01883(14) Uani 1 1 d . . . . .

loop_
_atom_site_aniso_label
_atom_site_aniso_U_11
_atom_site_aniso_U_22
_atom_site_aniso_U_33
_atom_site_aniso_U_23
_atom_site_aniso_U_13
_atom_site_aniso_U_12
C1 0.0206(12) 0.0127(10) 0.0111(11) 0.0008(8) -0.0012(9) 0.0019(10)
C2 0.0250(13) 0.0165(11) 0.0153(12) -0.0016(9) 0.0041(10) 0.0015(11)
C3 0.0398(16) 0.0133(11) 0.0195(13) -0.0014(10) 0.0121(12) -0.0034(12)
C4 0.0349(15) 0.0125(11) 0.0204(13) -0.0039(9) 0.0107(11) -0.0028(11)
C5 0.0224(13) 0.0160(11) 0.0127(11) 0.0000(9) 0.0012(10) -0.0007(10)
C6 0.0214(12) 0.0115(10) 0.0132(11) 0.0035(9) -0.0021(9) -0.0011(10)
C7 0.0199(12) 0.0142(11) 0.0124(11) -0.0002(9) 0.0018(9) -0.0017(10)
C8 0.0182(12) 0.0189(12) 0.0131(11) -0.0006(9) 0.0026(9) -0.0017(10)
C9 0.0220(13) 0.0204(12) 0.0178(12) -0.0054(10) 0.0056(10) -0.0011(11)
C10 0.0259(14) 0.0220(13) 0.0292(15) -0.0072(11) 0.0029(12) -0.0051(12)
C11 0.0232(14) 0.0337(15) 0.0225(14) -0.0050(12) -0.0023(11) -0.0035(12)
C12 0.0212(13) 0.0273(13) 0.0163(12) 0.0003(10) 0.0011(10) 0.0013(11)
C13 0.0208(13) 0.0199(12) 0.0155(12) -0.0011(9) 0.0046(10) -0.0012(10)
C14 0.0248(15) 0.0382(17) 0.0222(14) 0.0045(12) -0.0035(11) 0.0004(13)
C15 0.0301(16) 0.0360(16) 0.0300(16) -0.0080(13) -0.0120(13) 0.0087(14)
C16 0.0330(18) 0.049(2) 0.049(2) -0.0121(16) -0.0171(15) 0.0154(16)
C17 0.056(2) 0.078(3) 0.0202(16) -0.0025(16) -0.0111(15) 0.027(2)
C18 0.0351(19) 0.0401(19) 0.079(3) -0.0294(19) -0.0221(19) 0.0077(16)
C19 0.0253(16) 0.064(2) 0.0280(16) 0.0129(15) 0.0114(13) 0.0063(16)
C20 0.044(2) 0.074(3) 0.087(3) 0.049(3) 0.029(2) 0.006(2)
C21 0.036(2) 0.146(4) 0.0195(17) 0.016(2) 0.0159(15) 0.022(2)
C22 0.0328(18) 0.082(3) 0.038(2) -0.0093(19) 0.0130(15) 0.0152(19)
C23 0.0296(15) 0.0177(12) 0.0211(13) 0.0054(10) -0.0036(11) 0.0025(11)
C24 0.0380(17) 0.0270(14) 0.0251(15) 0.0102(12) -0.0067(13) -0.0020(13)
C25 0.0261(15) 0.0298(15) 0.0260(14) 0.0053(12) -0.0040(12) -0.0002(12)
C26 0.0393(18) 0.0264(14) 0.0344(17) 0.0016(12) -0.0061(14) 0.0123(14)
C27 0.0280(14) 0.0147(11) 0.0234(13) 0.0017(10) -0.0005(11) -0.0054(11)
C28 0.0404(17) 0.0145(12) 0.0298(15) -0.0003(11) 0.0006(13) -0.0052(12)
C29 0.0343(16) 0.0218(13) 0.0282(15) 0.0027(11) 0.0045(12) -0.0069(12)
C30 0.0297(15) 0.0249(14) 0.0268(15) -0.0001(11) -0.0061(12) -0.0034(12)
C31 0.0238(14) 0.0255(13) 0.0170(13) 0.0036(10) -0.0027(10) 0.0027(11)
C32 0.0258(16) 0.055(2) 0.0307(17) 0.0109(15) 0.0013(13) 0.0118(15)
C33 0.0408(18) 0.0377(17) 0.0252(15) -0.0004(13) -0.0116(13) -0.0092(15)
C34 0.0377(17) 0.0306(15) 0.0184(13) 0.0058(11) 0.0026(12) 0.0054(13)
C35 0.0212(13) 0.0215(12) 0.0221(13) -0.0005(10) 0.0025(11) 0.0031(11)
C36 0.0279(15) 0.0315(15) 0.0329(16) -0.0008(12) 0.0089(13) -0.0027(13)
C37 0.0275(16) 0.051(2) 0.0357(18) 0.0106(15) -0.0062(13) 0.0051(15)
C38 0.0344(17) 0.0311(15) 0.0369(17) -0.0099(13) 0.0121(14) 0.0064(14)
Cl1 0.0430(4) 0.0136(3) 0.0263(3) -0.0058(2) 0.0061(3) 0.0009(3)
Ni1 0.02434(18) 0.01037(14) 0.01410(15) -0.00079(11) 0.00128(12) 0.00140(13)
O1 0.0268(10) 0.0119(8) 0.0137(8) 0.0021(6) 0.0026(7) -0.0008(7)
O2 0.0354(11) 0.0138(8) 0.0158(9) -0.0021(7) 0.0100(8) -0.0027(8)
O3 0.0294(11) 0.0154(8) 0.0256(10) -0.0023(7) 0.0014(8) -0.0018(8)
O4 0.0371(12) 0.0351(12) 0.0285(11) 0.0084(9) -0.0057(9) 0.0028(10)
O5 0.0348(11) 0.0166(9) 0.0213(10) 0.0064(7) -0.0054(8) -0.0035(8)
O6 0.0278(11) 0.0186(9) 0.0357(11) -0.0009(8) 0.0014(9) 0.0035(8)
P1 0.0240(3) 0.0113(3) 0.0157(3) 0.0014(2) -0.0003(3) 0.0001(3)
P2 0.0211(3) 0.0131(3) 0.0128(3) -0.0018(2) 0.0020(2) 0.0019(3)
P3 0.0208(3) 0.0194(3) 0.0165(3) 0.0009(2) 0.0023(3) 0.0014(3)

loop_
_atom_type_symbol
_atom_type_description
_atom_type_scat_dispersion_real
_atom_type_scat_dispersion_imag
_atom_type_scat_source
C C 0.0033 0.0016 'International Tables Vol C Tables 4.2.6.8 and 6.1.1.4'
H H 0 0 'International Tables Vol C Tables 4.2.6.8 and 6.1.1.4'
Cl Cl 0.1484 0.1585 'International Tables Vol C Tables 4.2.6.8 and 6.1.1.4'
Ni Ni 0.3393 1.1124 'International Tables Vol C Tables 4.2.6.8 and 6.1.1.4'
O O 0.0106 0.006 'International Tables Vol C Tables 4.2.6.8 and 6.1.1.4'
P P 0.1023 0.0942 'International Tables Vol C Tables 4.2.6.8 and 6.1.1.4'

loop_
_exptl_crystal_face_index_h
_exptl_crystal_face_index_k
_exptl_crystal_face_index_l
_exptl_crystal_face_perp_dist
0 -21 -22 0.2197
0 21 22 0.2197
-6 -22 16 0.2385
6 22 -16 0.2385
-13 -2 -5 0.0849
13 2 5 0.0849
0 -23 20 0.2183
0 23 -20 0.2183

loop_
_geom_angle_atom_site_label_1
_geom_angle_atom_site_label_2
_geom_angle_atom_site_label_3
_geom_angle
_geom_angle_site_symmetry_1
_geom_angle_site_symmetry_3
_geom_angle_publ_flag
C2 C1 C6 115.8(2) . . ?
C2 C1 Ni1 121.51(18) . . ?
C6 C1 Ni1 122.73(17) . . ?
C3 C2 C1 123.3(2) . . ?
C3 C2 O2 118.6(2) . . ?
C1 C2 O2 118.1(2) . . ?
C2 C3 C4 118.1(2) . . ?
C2 C3 H3 120.9 . . ?
C4 C3 H3 120.9 . . ?
C5 C4 C3 122.0(2) . . ?
C5 C4 H4 119 . . ?
C3 C4 H4 119 . . ?
C4 C5 C6 116.9(2) . . ?
C4 C5 C7 120.6(2) . . ?
C6 C5 C7 122.5(2) . . ?
C5 C6 O1 119.5(2) . . ?
C5 C6 C1 123.8(2) . . ?
O1 C6 C1 116.7(2) . . ?
C5 C7 C8 109.2(2) . . ?
C5 C7 P3 113.93(17) . . ?
C8 C7 P3 115.86(16) . . ?
C5 C7 H7 105.6 . . ?
C8 C7 H7 105.6 . . ?
P3 C7 H7 105.6 . . ?
C13 C8 C9 116.8(2) . . ?
C13 C8 C7 116.2(2) . . ?
C9 C8 C7 127.0(2) . . ?
O3 C9 C8 124.6(2) . . ?
O3 C9 C10 115.0(2) . . ?
C8 C9 C10 120.4(2) . . ?
C11 C10 C9 121.5(3) . . ?
C11 C10 H10 119.3 . . ?
C9 C10 H10 119.3 . . ?
C10 C11 C12 119.8(3) . . ?
C10 C11 H11 120.1 . . ?
C12 C11 H11 120.1 . . ?
C11 C12 C13 118.6(2) . . ?
C11 C12 C14 120.5(3) . . ?
C13 C12 C14 120.9(3) . . ?
O5 C13 C8 117.6(2) . . ?
O5 C13 C12 119.5(2) . . ?
C8 C13 C12 122.9(2) . . ?
O4 C14 C12 124.7(3) . . ?
O4 C14 H14 117.6 . . ?
C12 C14 H14 117.6 . . ?
C17 C15 C16 107.1(3) . . ?
C17 C15 C18 110.1(3) . . ?
C16 C15 C18 108.8(3) . . ?
C17 C15 P3 108.6(2) . . ?
C16 C15 P3 110.1(2) . . ?
C18 C15 P3 112.1(2) . . ?
C15 C16 H16A 109.5 . . ?
C15 C16 H16B 109.5 . . ?
H16A C16 H16B 109.5 . . ?
C15 C16 H16C 109.5 . . ?
H16A C16 H16C 109.5 . . ?
H16B C16 H16C 109.5 . . ?
C15 C17 H17A 109.5 . . ?
C15 C17 H17B 109.5 . . ?
H17A C17 H17B 109.5 . . ?
C15 C17 H17C 109.5 . . ?
H17A C17 H17C 109.5 . . ?
H17B C17 H17C 109.5 . . ?
C15 C18 H18A 109.5 . . ?
C15 C18 H18B 109.5 . . ?
H18A C18 H18B 109.5 . . ?
C15 C18 H18C 109.5 . . ?
H18A C18 H18C 109.5 . . ?
H18B C18 H18C 109.5 . . ?
C22 C19 C20 111.7(3) . . ?
C22 C19 C21 106.9(3) . . ?
C20 C19 C21 107.2(3) . . ?
C22 C19 P3 107.5(2) . . ?
C20 C19 P3 113.6(3) . . ?
C21 C19 P3 109.7(2) . . ?
C19 C20 H20A 109.5 . . ?
C19 C20 H20B 109.5 . . ?
H20A C20 H20B 109.5 . . ?
C19 C20 H20C 109.5 . . ?
H20A C20 H20C 109.5 . . ?
H20B C20 H20C 109.5 . . ?
C19 C21 H21A 109.5 . . ?
C19 C21 H21B 109.5 . . ?
H21A C21 H21B 109.5 . . ?
C19 C21 H21C 109.5 . . ?
H21A C21 H21C 109.5 . . ?
H21B C21 H21C 109.5 . . ?
C19 C22 H22A 109.5 . . ?
C19 C22 H22B 109.5 . . ?
H22A C22 H22B 109.5 . . ?
C19 C22 H22C 109.5 . . ?
H22A C22 H22C 109.5 . . ?
H22B C22 H22C 109.5 . . ?
C24 C23 C26 110.6(2) . . ?
C24 C23 C25 109.5(2) . . ?
C26 C23 C25 108.2(2) . . ?
C24 C23 P1 113.3(2) . . ?
C26 C23 P1 109.51(19) . . ?
C25 C23 P1 105.60(17) . . ?
C23 C24 H24A 109.5 . . ?
C23 C24 H24B 109.5 . . ?
H24A C24 H24B 109.5 . . ?
C23 C24 H24C 109.5 . . ?
H24A C24 H24C 109.5 . . ?
H24B C24 H24C 109.5 . . ?
C23 C25 H25A 109.5 . . ?
C23 C25 H25B 109.5 . . ?
H25A C25 H25B 109.5 . . ?
C23 C25 H25C 109.5 . . ?
H25A C25 H25C 109.5 . . ?
H25B C25 H25C 109.5 . . ?
C23 C26 H26A 109.5 . . ?
C23 C26 H26B 109.5 . . ?
H26A C26 H26B 109.5 . . ?
C23 C26 H26C 109.5 . . ?
H26A C26 H26C 109.5 . . ?
H26B C26 H26C 109.5 . . ?
C29 C27 C28 110.6(2) . . ?
C29 C27 C30 109.5(2) . . ?
C28 C27 C30 109.2(2) . . ?
C29 C27 P1 113.82(19) . . ?
C28 C27 P1 109.31(19) . . ?
C30 C27 P1 104.28(17) . . ?
C27 C28 H28A 109.5 . . ?
C27 C28 H28B 109.5 . . ?
H28A C28 H28B 109.5 . . ?
C27 C28 H28C 109.5 . . ?
H28A C28 H28C 109.5 . . ?
H28B C28 H28C 109.5 . . ?
C27 C29 H29A 109.5 . . ?
C27 C29 H29B 109.5 . . ?
H29A C29 H29B 109.5 . . ?
C27 C29 H29C 109.5 . . ?
H29A C29 H29C 109.5 . . ?
H29B C29 H29C 109.5 . . ?
C27 C30 H30A 109.5 . . ?
C27 C30 H30B 109.5 . . ?
H30A C30 H30B 109.5 . . ?
C27 C30 H30C 109.5 . . ?
H30A C30 H30C 109.5 . . ?
H30B C30 H30C 109.5 . . ?
C34 C31 C33 109.9(2) . . ?
C34 C31 C32 109.9(2) . . ?
C33 C31 C32 108.4(3) . . ?
C34 C31 P2 112.9(2) . . ?
C33 C31 P2 110.72(19) . . ?
C32 C31 P2 104.87(18) . . ?
C31 C32 H32A 109.5 . . ?
C31 C32 H32B 109.5 . . ?
H32A C32 H32B 109.5 . . ?
C31 C32 H32C 109.5 . . ?
H32A C32 H32C 109.5 . . ?
H32B C32 H32C 109.5 . . ?
C31 C33 H33A 109.5 . . ?
C31 C33 H33B 109.5 . . ?
H33A C33 H33B 109.5 . . ?
C31 C33 H33C 109.5 . . ?
H33A C33 H33C 109.5 . . ?
H33B C33 H33C 109.5 . . ?
C31 C34 H34A 109.5 . . ?
C31 C34 H34B 109.5 . . ?
H34A C34 H34B 109.5 . . ?
C31 C34 H34C 109.5 . . ?
H34A C34 H34C 109.5 . . ?
H34B C34 H34C 109.5 . . ?
C36 C35 C38 109.8(2) . . ?
C36 C35 C37 108.5(2) . . ?
C38 C35 C37 109.1(2) . . ?
C36 C35 P2 113.52(19) . . ?
C38 C35 P2 111.1(2) . . ?
C37 C35 P2 104.58(19) . . ?
C35 C36 H36A 109.5 . . ?
C35 C36 H36B 109.5 . . ?
H36A C36 H36B 109.5 . . ?
C35 C36 H36C 109.5 . . ?
H36A C36 H36C 109.5 . . ?
H36B C36 H36C 109.5 . . ?
C35 C37 H37A 109.5 . . ?
C35 C37 H37B 109.5 . . ?
H37A C37 H37B 109.5 . . ?
C35 C37 H37C 109.5 . . ?
H37A C37 H37C 109.5 . . ?
H37B C37 H37C 109.5 . . ?
C35 C38 H38A 109.5 . . ?
C35 C38 H38B 109.5 . . ?
H38A C38 H38B 109.5 . . ?
C35 C38 H38C 109.5 . . ?
H38A C38 H38C 109.5 . . ?
H38B C38 H38C 109.5 . . ?
C1 Ni1 P1 81.45(7) . . ?
C1 Ni1 P2 82.58(7) . . ?
P1 Ni1 P2 163.67(3) . . ?
C1 Ni1 Cl1 178.67(8) . . ?
P1 Ni1 Cl1 99.33(3) . . ?
P2 Ni1 Cl1 96.70(3) . . ?
C6 O1 P1 111.59(14) . . ?
C2 O2 P2 112.02(15) . . ?
C9 O3 H3A 109.5 . . ?
C13 O5 H5 109.5 . . ?
O1 P1 C27 100.44(11) . . ?
O1 P1 C23 101.75(11) . . ?
C27 P1 C23 114.01(12) . . ?
O1 P1 Ni1 105.54(6) . . ?
C27 P1 Ni1 117.03(9) . . ?
C23 P1 Ni1 115.09(9) . . ?
O2 P2 C35 100.55(11) . . ?
O2 P2 C31 101.01(11) . . ?
C35 P2 C31 114.04(12) . . ?
O2 P2 Ni1 104.82(6) . . ?
C35 P2 Ni1 115.26(9) . . ?
C31 P2 Ni1 117.74(9) . . ?
O6 P3 C15 108.56(13) . . ?
O6 P3 C7 110.90(11) . . ?
C15 P3 C7 109.50(12) . . ?
O6 P3 C19 109.31(14) . . ?
C15 P3 C19 111.74(16) . . ?
C7 P3 C19 106.84(13) . . ?

loop_
_geom_bond_atom_site_label_1
_geom_bond_atom_site_label_2
_geom_bond_distance
_geom_bond_site_symmetry_2
_geom_bond_publ_flag
C1 C2 1.391(3) . ?
C1 C6 1.401(3) . ?
C1 Ni1 1.889(2) . ?
C2 C3 1.385(3) . ?
C2 O2 1.393(3) . ?
C3 C4 1.393(3) . ?
C3 H3 0.95 . ?
C4 C5 1.392(3) . ?
C4 H4 0.95 . ?
C5 C6 1.395(3) . ?
C5 C7 1.536(3) . ?
C6 O1 1.396(3) . ?
C7 C8 1.547(3) . ?
C7 P3 1.863(3) . ?
C7 H7 1 . ?
C8 C13 1.403(4) . ?
C8 C9 1.411(3) . ?
C9 O3 1.346(3) . ?
C9 C10 1.414(4) . ?
C10 C11 1.373(4) . ?
C10 H10 0.95 . ?
C11 C12 1.399(4) . ?
C11 H11 0.95 . ?
C12 C13 1.415(4) . ?
C12 C14 1.442(4) . ?
C13 O5 1.354(3) . ?
C14 O4 1.229(4) . ?
C14 H14 0.95 . ?
C15 C17 1.534(5) . ?
C15 C16 1.540(4) . ?
C15 C18 1.542(4) . ?
C15 P3 1.862(3) . ?
C16 H16A 0.98 . ?
C16 H16B 0.98 . ?
C16 H16C 0.98 . ?
C17 H17A 0.98 . ?
C17 H17B 0.98 . ?
C17 H17C 0.98 . ?
C18 H18A 0.98 . ?
C18 H18B 0.98 . ?
C18 H18C 0.98 . ?
C19 C22 1.538(5) . ?
C19 C20 1.540(5) . ?
C19 C21 1.542(5) . ?
C19 P3 1.864(3) . ?
C20 H20A 0.98 . ?
C20 H20B 0.98 . ?
C20 H20C 0.98 . ?
C21 H21A 0.98 . ?
C21 H21B 0.98 . ?
C21 H21C 0.98 . ?
C22 H22A 0.98 . ?
C22 H22B 0.98 . ?
C22 H22C 0.98 . ?
C23 C24 1.530(4) . ?
C23 C26 1.537(4) . ?
C23 C25 1.543(4) . ?
C23 P1 1.872(3) . ?
C24 H24A 0.98 . ?
C24 H24B 0.98 . ?
C24 H24C 0.98 . ?
C25 H25A 0.98 . ?
C25 H25B 0.98 . ?
C25 H25C 0.98 . ?
C26 H26A 0.98 . ?
C26 H26B 0.98 . ?
C26 H26C 0.98 . ?
C27 C29 1.535(4) . ?
C27 C28 1.539(4) . ?
C27 C30 1.546(4) . ?
C27 P1 1.864(3) . ?
C28 H28A 0.98 . ?
C28 H28B 0.98 . ?
C28 H28C 0.98 . ?
C29 H29A 0.98 . ?
C29 H29B 0.98 . ?
C29 H29C 0.98 . ?
C30 H30A 0.98 . ?
C30 H30B 0.98 . ?
C30 H30C 0.98 . ?
C31 C34 1.532(4) . ?
C31 C33 1.535(4) . ?
C31 C32 1.542(4) . ?
C31 P2 1.868(3) . ?
C32 H32A 0.98 . ?
C32 H32B 0.98 . ?
C32 H32C 0.98 . ?
C33 H33A 0.98 . ?
C33 H33B 0.98 . ?
C33 H33C 0.98 . ?
C34 H34A 0.98 . ?
C34 H34B 0.98 . ?
C34 H34C 0.98 . ?
C35 C36 1.527(4) . ?
C35 C38 1.533(4) . ?
C35 C37 1.544(4) . ?
C35 P2 1.858(3) . ?
C36 H36A 0.98 . ?
C36 H36B 0.98 . ?
C36 H36C 0.98 . ?
C37 H37A 0.98 . ?
C37 H37B 0.98 . ?
C37 H37C 0.98 . ?
C38 H38A 0.98 . ?
C38 H38B 0.98 . ?
C38 H38C 0.98 . ?
Cl1 Ni1 2.2118(7) . ?
Ni1 P1 2.1757(7) . ?
Ni1 P2 2.1813(7) . ?
O1 P1 1.6600(17) . ?
O2 P2 1.6583(17) . ?
O3 H3A 0.84 . ?
O5 H5 0.84 . ?
O6 P3 1.5090(19) . ?

loop_
_geom_torsion_atom_site_label_1
_geom_torsion_atom_site_label_2
_geom_torsion_atom_site_label_3
_geom_torsion_atom_site_label_4
_geom_torsion
_geom_torsion_site_symmetry_1
_geom_torsion_site_symmetry_2
_geom_torsion_site_symmetry_3
_geom_torsion_site_symmetry_4
_geom_torsion_publ_flag
C6 C1 C2 C3 0.7(4) . . . . ?
Ni1 C1 C2 C3 -179.8(2) . . . . ?
C6 C1 C2 O2 -179.5(2) . . . . ?
Ni1 C1 C2 O2 -0.1(3) . . . . ?
C1 C2 C3 C4 -1.3(4) . . . . ?
O2 C2 C3 C4 178.9(3) . . . . ?
C2 C3 C4 C5 -0.7(4) . . . . ?
C3 C4 C5 C6 3.2(4) . . . . ?
C3 C4 C5 C7 -179.0(3) . . . . ?
C4 C5 C6 O1 176.2(2) . . . . ?
C7 C5 C6 O1 -1.6(4) . . . . ?
C4 C5 C6 C1 -3.8(4) . . . . ?
C7 C5 C6 C1 178.4(2) . . . . ?
C2 C1 C6 C5 2.0(4) . . . . ?
Ni1 C1 C6 C5 -177.5(2) . . . . ?
C2 C1 C6 O1 -178.0(2) . . . . ?
Ni1 C1 C6 O1 2.5(3) . . . . ?
C4 C5 C7 C8 -64.2(3) . . . . ?
C6 C5 C7 C8 113.5(3) . . . . ?
C4 C5 C7 P3 67.1(3) . . . . ?
C6 C5 C7 P3 -115.2(2) . . . . ?
C5 C7 C8 C13 -96.0(2) . . . . ?
P3 C7 C8 C13 133.7(2) . . . . ?
C5 C7 C8 C9 80.7(3) . . . . ?
P3 C7 C8 C9 -49.6(3) . . . . ?
C13 C8 C9 O3 -177.7(2) . . . . ?
C7 C8 C9 O3 5.6(4) . . . . ?
C13 C8 C9 C10 1.1(4) . . . . ?
C7 C8 C9 C10 -175.6(2) . . . . ?
O3 C9 C10 C11 176.2(2) . . . . ?
C8 C9 C10 C11 -2.7(4) . . . . ?
C9 C10 C11 C12 2.2(4) . . . . ?
C10 C11 C12 C13 -0.3(4) . . . . ?
C10 C11 C12 C14 179.6(3) . . . . ?
C9 C8 C13 O5 179.5(2) . . . . ?
C7 C8 C13 O5 -3.4(3) . . . . ?
C9 C8 C13 C12 0.9(4) . . . . ?
C7 C8 C13 C12 177.9(2) . . . . ?
C11 C12 C13 O5 -179.9(2) . . . . ?
C14 C12 C13 O5 0.2(4) . . . . ?
C11 C12 C13 C8 -1.3(4) . . . . ?
C14 C12 C13 C8 178.8(2) . . . . ?
C11 C12 C14 O4 179.8(3) . . . . ?
C13 C12 C14 O4 -0.4(4) . . . . ?
C2 C1 Ni1 P1 171.4(2) . . . . ?
C6 C1 Ni1 P1 -9.1(2) . . . . ?
C2 C1 Ni1 P2 -5.1(2) . . . . ?
C6 C1 Ni1 P2 174.3(2) . . . . ?
C5 C6 O1 P1 -171.30(19) . . . . ?
C1 C6 O1 P1 8.7(3) . . . . ?
C3 C2 O2 P2 -172.9(2) . . . . ?
C1 C2 O2 P2 7.3(3) . . . . ?
C6 O1 P1 C27 -135.98(17) . . . . ?
C6 O1 P1 C23 106.58(17) . . . . ?
C6 O1 P1 Ni1 -13.91(16) . . . . ?
C29 C27 P1 O1 -39.5(2) . . . . ?
C28 C27 P1 O1 -163.64(18) . . . . ?
C30 C27 P1 O1 79.71(18) . . . . ?
C29 C27 P1 C23 68.5(2) . . . . ?
C28 C27 P1 C23 -55.7(2) . . . . ?
C30 C27 P1 C23 -172.30(17) . . . . ?
C29 C27 P1 Ni1 -153.06(17) . . . . ?
C28 C27 P1 Ni1 82.79(19) . . . . ?
C30 C27 P1 Ni1 -33.9(2) . . . . ?
C24 C23 P1 O1 64.5(2) . . . . ?
C26 C23 P1 O1 -171.61(19) . . . . ?
C25 C23 P1 O1 -55.35(19) . . . . ?
C24 C23 P1 C27 -42.7(2) . . . . ?
C26 C23 P1 C27 81.2(2) . . . . ?
C25 C23 P1 C27 -162.52(17) . . . . ?
C24 C23 P1 Ni1 178.04(16) . . . . ?
C26 C23 P1 Ni1 -58.1(2) . . . . ?
C25 C23 P1 Ni1 58.20(19) . . . . ?
C2 O2 P2 C35 -129.82(18) . . . . ?
C2 O2 P2 C31 112.89(18) . . . . ?
C2 O2 P2 Ni1 -9.93(18) . . . . ?
C36 C35 P2 O2 -34.7(2) . . . . ?
C38 C35 P2 O2 -159.07(19) . . . . ?
C37 C35 P2 O2 83.4(2) . . . . ?
C36 C35 P2 C31 72.5(2) . . . . ?
C38 C35 P2 C31 -51.9(2) . . . . ?
C37 C35 P2 C31 -169.42(19) . . . . ?
C36 C35 P2 Ni1 -146.77(17) . . . . ?
C38 C35 P2 Ni1 88.9(2) . . . . ?
C37 C35 P2 Ni1 -28.7(2) . . . . ?
C34 C31 P2 O2 57.8(2) . . . . ?
C33 C31 P2 O2 -178.6(2) . . . . ?
C32 C31 P2 O2 -61.8(2) . . . . ?
C34 C31 P2 C35 -49.2(2) . . . . ?
C33 C31 P2 C35 74.5(2) . . . . ?
C32 C31 P2 C35 -168.76(19) . . . . ?
C34 C31 P2 Ni1 171.14(16) . . . . ?
C33 C31 P2 Ni1 -65.2(2) . . . . ?
C32 C31 P2 Ni1 51.5(2) . . . . ?
C17 C15 P3 O6 44.5(2) . . . . ?
C16 C15 P3 O6 -72.4(3) . . . . ?
C18 C15 P3 O6 166.4(2) . . . . ?
C17 C15 P3 C7 -76.7(2) . . . . ?
C16 C15 P3 C7 166.4(2) . . . . ?
C18 C15 P3 C7 45.2(3) . . . . ?
C17 C15 P3 C19 165.2(2) . . . . ?
C16 C15 P3 C19 48.2(3) . . . . ?
C18 C15 P3 C19 -73.0(3) . . . . ?
C5 C7 P3 O6 -74.1(2) . . . . ?
C8 C7 P3 O6 53.9(2) . . . . ?
C5 C7 P3 C15 45.6(2) . . . . ?
C8 C7 P3 C15 173.65(18) . . . . ?
C5 C7 P3 C19 166.82(19) . . . . ?
C8 C7 P3 C19 -65.2(2) . . . . ?
C22 C19 P3 O6 39.7(3) . . . . ?
C20 C19 P3 O6 163.9(2) . . . . ?
C21 C19 P3 O6 -76.2(3) . . . . ?
C22 C19 P3 C15 -80.5(3) . . . . ?
C20 C19 P3 C15 43.7(3) . . . . ?
C21 C19 P3 C15 163.7(3) . . . . ?
C22 C19 P3 C7 159.8(2) . . . . ?
C20 C19 P3 C7 -76.1(3) . . . . ?
C21 C19 P3 C7 43.9(3) . . . . ?
